data_2021663
loop_
_publ_author_name
'Casti\~neiras, Alfonso'
'Garc\'ia-Santos, Isabel'
'Saa, Manuel'

_publ_section_title
;
 Design and synthesis of methyl
 2-{[4-phenyl-5-(pyridin-2-yl)-4<i>H</i>-1,2,4-triazol-3-yl]sulfanyl}acetate
 (phpy2NS) as a ligand for complexes of Group 12 elements: structural
 assessment and hydrogen-bonded supramolecular assembly analysis
;
_journal_coeditor_code LG3239
_journal_issue 7
_journal_name_full 'Acta Crystallographica Section C'
_journal_page_first
;
;
_journal_paper_doi 10.1107/S205322961900682X
_journal_volume 75
_journal_year 2019
_chemical_formula_iupac 'C16 H14 N4 O2 S'
_chemical_formula_moiety 'C16 H14 N4 O2 S'
_chemical_formula_sum 'C16 H14 N4 O2 S'
_chemical_formula_weight 326.37
_chemical_name_systematic
;
Methyl
2-{[4-phenyl-5-(pyridin-2-yl)-4<i>H</i>-1,2,4-triazol-3-yl]sulfanyl}acetate
;
_space_group_crystal_system monoclinic
_space_group_IT_number 14
_space_group_name_Hall '-P 2ybc'
_space_group_name_H-M_alt 'P 1 21/c 1'
_symmetry_space_group_name_Hall '-P 2ybc'
_symmetry_space_group_name_H-M 'P 1 21/c 1'
_atom_sites_solution_hydrogens difmap
_atom_sites_solution_primary direct
_atom_sites_solution_secondary difmap
_audit_creation_method SHELXL-2013
_cell_angle_alpha 90
_cell_angle_beta 90.247(2)
_cell_angle_gamma 90
_cell_formula_units_Z 4
_cell_length_a 5.5945(4)
_cell_length_b 18.9451(12)
_cell_length_c 14.2664(9)
_cell_measurement_reflns_used 1985
_cell_measurement_temperature 100(2)
_cell_measurement_theta_max 27.475
_cell_measurement_theta_min 2.58
_cell_volume 1512.06(17)
_computing_cell_refinement
;
APEX2 (Bruker, 2005)
;
_computing_data_collection
;
APEX2 (Bruker, 2005)
;
_computing_data_reduction
;
APEX2 (Bruker, 2005)
;
_computing_molecular_graphics
;
PLATON (Spek, 2009)
;
_computing_publication_material
;
SHELXL2013 (Sheldrick, 2015b)
;
_computing_structure_refinement
;
SHELXL2013 (Sheldrick, 2015b)
;
_computing_structure_solution
;
SHELXS2013 (Sheldrick, 2015a)
;
_diffrn_ambient_temperature 100(2)
_diffrn_measured_fraction_theta_full 1.000
_diffrn_measured_fraction_theta_max 1.000
_diffrn_measurement_device_type 'Bruker X8 KappaAPEXII CCD'
_diffrn_measurement_method 'omega and phi scans'
_diffrn_radiation_type MoK\a
_diffrn_radiation_wavelength 0.71073
_diffrn_reflns_av_R_equivalents 0.0482
_diffrn_reflns_av_unetI/netI 0.0502
_diffrn_reflns_limit_h_max 7
_diffrn_reflns_limit_h_min -7
_diffrn_reflns_limit_k_max 24
_diffrn_reflns_limit_k_min 0
_diffrn_reflns_limit_l_max 18
_diffrn_reflns_limit_l_min 0
_diffrn_reflns_number 12949
_diffrn_reflns_theta_full 25.242
_diffrn_reflns_theta_max 27.479
_diffrn_reflns_theta_min 1.787
_diffrn_source 'fine-focus sealed tube'
_exptl_absorpt_coefficient_mu 0.230
_exptl_absorpt_correction_T_max 1.0000
_exptl_absorpt_correction_T_min 0.8774
_exptl_absorpt_correction_type multi-scan
_exptl_absorpt_process_details
;
(SADABS; Sheldrick, 1997)
;
_exptl_crystal_colour Colourless
_exptl_crystal_density_diffrn 1.434
_exptl_crystal_description needle
_exptl_crystal_F_000 680
_exptl_crystal_size_max 0.370
_exptl_crystal_size_mid 0.120
_exptl_crystal_size_min 0.070
_refine_diff_density_max 0.528
_refine_diff_density_min -0.262
_refine_ls_extinction_method none
_refine_ls_goodness_of_fit_ref 1.014
_refine_ls_hydrogen_treatment constr
_refine_ls_matrix_type full
_refine_ls_number_parameters 209
_refine_ls_number_reflns 3477
_refine_ls_number_restraints 0
_refine_ls_restrained_S_all 1.014
_refine_ls_R_factor_all 0.0708
_refine_ls_R_factor_gt 0.0426
_refine_ls_shift/su_max 0.000
_refine_ls_shift/su_mean 0.000
_refine_ls_structure_factor_coef Fsqd
_refine_ls_weighting_details 'w=1/[\s^2^(Fo^2^)+(0.0397P)^2^+0.9896P] where P=(Fo^2^+2Fc^2^)/3'
_refine_ls_weighting_scheme calc
_refine_ls_wR_factor_gt 0.0896
_refine_ls_wR_factor_ref 0.1025
_reflns_number_gt 2547
_reflns_number_total 3477
_reflns_threshold_expression 'I > 2\s(I)'
_cod_data_source_file lg3239sup1.cif
_cod_data_source_block Compound_2
_cod_database_code 2021663
_shelx_space_group_comment
;
The symmetry employed for this shelxl refinement is uniquely defined
by the following loop, which should always be used as a source of
symmetry information in preference to the above space-group names.
They are only intended as comments.
;
_shelx_estimated_absorpt_t_min 0.920
_shelx_estimated_absorpt_t_max 0.984
_shelxl_version_number 2.013

loop_
_space_group_symop_operation_xyz
'x, y, z'
'-x, y+1/2, -z+1/2'
'-x, -y, -z'
'x, -y-1/2, z-1/2'

loop_
_atom_site_type_symbol
_atom_site_label
_atom_site_fract_x
_atom_site_fract_y
_atom_site_fract_z
_atom_site_U_iso_or_equiv
_atom_site_adp_type
_atom_site_calc_flag
_atom_site_occupancy
S S1 0.20698(9) 0.12113(2) 0.21106(4) 0.01795(14) Uani d 1
O O1 -0.1803(3) -0.01805(8) 0.07974(11) 0.0322(4) Uani d 1
O O2 -0.1751(3) 0.09974(8) 0.09434(11) 0.0258(4) Uani d 1
N N11 0.8544(3) 0.20684(8) 0.48756(11) 0.0160(4) Uani d 1
N N12 0.6813(3) 0.04296(8) 0.38104(12) 0.0182(4) Uani d 1
N N13 0.4967(3) 0.03447(8) 0.31590(12) 0.0185(4) Uani d 1
N N14 0.5649(3) 0.14888(8) 0.33479(11) 0.0131(3) Uani d 1
C C1 0.0898(4) 0.03338(10) 0.18950(15) 0.0202(4) Uani d 1
H H1A 0.2212 0.0020 0.1691 0.024 Uiso calc 1
H H1B 0.0233 0.0141 0.2483 0.024 Uiso calc 1
C C2 -0.1027(4) 0.03469(10) 0.11514(14) 0.0191(4) Uani d 1
C C3 -0.3438(4) 0.10677(12) 0.01610(16) 0.0288(5) Uani d 1
H H3A -0.2664 0.0918 -0.0421 0.043 Uiso calc 1
H H3B -0.3939 0.1562 0.0104 0.043 Uiso calc 1
H H3C -0.4841 0.0771 0.0277 0.043 Uiso calc 1
C C11 1.0152(4) 0.23352(11) 0.54808(13) 0.0182(4) Uani d 1
H H11 0.9920 0.2804 0.5699 0.022 Uiso calc 1
C C12 1.2129(4) 0.19671(11) 0.58049(14) 0.0196(4) Uani d 1
H H12 1.3224 0.2182 0.6229 0.024 Uiso calc 1
C C13 1.2481(4) 0.12818(10) 0.55007(14) 0.0189(4) Uani d 1
H H13 1.3805 0.1014 0.5721 0.023 Uiso calc 1
C C14 1.0866(4) 0.09943(10) 0.48697(14) 0.0167(4) Uani d 1
H H14 1.1064 0.0526 0.4643 0.020 Uiso calc 1
C C15 0.8940(3) 0.14082(10) 0.45739(13) 0.0137(4) Uani d 1
C C16 0.7189(3) 0.11093(10) 0.39126(13) 0.0140(4) Uani d 1
C C17 0.4314(3) 0.09820(10) 0.29054(13) 0.0152(4) Uani d 1
C C18 0.5461(3) 0.22383(9) 0.31734(13) 0.0134(4) Uani d 1
C C19 0.3445(4) 0.25903(10) 0.34786(13) 0.0161(4) Uani d 1
H H19 0.2231 0.2344 0.3808 0.019 Uiso calc 1
C C110 0.3215(4) 0.33052(10) 0.32990(14) 0.0186(4) Uani d 1
H H110 0.1845 0.3553 0.3513 0.022 Uiso calc 1
C C111 0.4979(4) 0.36617(10) 0.28068(14) 0.0179(4) Uani d 1
H H111 0.4815 0.4152 0.2681 0.021 Uiso calc 1
C C112 0.6979(4) 0.32995(10) 0.25002(14) 0.0183(4) Uani d 1
H H112 0.8185 0.3544 0.2163 0.022 Uiso calc 1
C C113 0.7242(3) 0.25809(10) 0.26813(13) 0.0164(4) Uani d 1
H H113 0.8613 0.2332 0.2471 0.020 Uiso calc 1

loop_
_atom_site_aniso_label
_atom_site_aniso_U_11
_atom_site_aniso_U_22
_atom_site_aniso_U_33
_atom_site_aniso_U_12
_atom_site_aniso_U_13
_atom_site_aniso_U_23
S1 0.0195(3) 0.0117(2) 0.0226(3) 0.00077(19) -0.0084(2) -0.00143(19)
O1 0.0421(10) 0.0189(8) 0.0356(9) -0.0080(7) -0.0182(8) -0.0002(7)
O2 0.0267(9) 0.0184(8) 0.0321(9) 0.0005(6) -0.0154(7) -0.0024(6)
N11 0.0182(9) 0.0146(8) 0.0152(8) -0.0005(6) -0.0010(7) 0.0002(6)
N12 0.0200(9) 0.0136(8) 0.0210(9) 0.0007(7) -0.0058(7) 0.0002(7)
N13 0.0206(9) 0.0128(8) 0.0220(9) 0.0006(7) -0.0082(7) -0.0002(7)
N14 0.0138(8) 0.0103(8) 0.0152(8) 0.0003(6) -0.0020(6) -0.0008(6)
C1 0.0241(11) 0.0115(9) 0.0249(11) -0.0016(8) -0.0076(9) -0.0025(8)
C2 0.0206(11) 0.0162(10) 0.0205(10) -0.0037(8) -0.0020(8) 0.0020(8)
C3 0.0280(13) 0.0308(13) 0.0275(12) 0.0004(10) -0.0139(10) 0.0002(9)
C11 0.0224(11) 0.0173(10) 0.0150(9) -0.0010(8) -0.0009(8) -0.0022(8)
C12 0.0202(11) 0.0228(11) 0.0157(10) -0.0039(8) -0.0050(8) 0.0008(8)
C13 0.0172(10) 0.0211(10) 0.0184(10) 0.0002(8) -0.0030(8) 0.0049(8)
C14 0.0182(10) 0.0127(9) 0.0190(10) -0.0008(8) 0.0009(8) 0.0026(7)
C15 0.0140(10) 0.0140(9) 0.0132(9) -0.0015(7) 0.0009(7) 0.0029(7)
C16 0.0141(10) 0.0134(9) 0.0145(9) 0.0021(7) 0.0007(8) 0.0018(7)
C17 0.0140(10) 0.0132(9) 0.0183(10) 0.0001(7) -0.0012(8) -0.0023(7)
C18 0.0164(10) 0.0108(9) 0.0130(9) 0.0011(7) -0.0049(8) -0.0017(7)
C19 0.0168(10) 0.0136(9) 0.0178(10) -0.0021(8) -0.0007(8) -0.0018(7)
C110 0.0166(10) 0.0156(10) 0.0235(11) 0.0039(8) -0.0025(8) -0.0044(8)
C111 0.0230(11) 0.0099(9) 0.0207(10) -0.0006(7) -0.0090(8) 0.0004(7)
C112 0.0191(11) 0.0153(10) 0.0206(10) -0.0045(8) -0.0031(8) 0.0043(8)
C113 0.0121(10) 0.0191(10) 0.0180(10) 0.0015(8) -0.0007(8) -0.0001(8)

loop_
_atom_type_symbol
_atom_type_description
_atom_type_scat_dispersion_real
_atom_type_scat_dispersion_imag
_atom_type_scat_source
C C 0.0033 0.0016 'International Tables Vol C Tables 4.2.6.8 and 6.1.1.4'
H H 0.0000 0.0000 'International Tables Vol C Tables 4.2.6.8 and 6.1.1.4'
N N 0.0061 0.0033 'International Tables Vol C Tables 4.2.6.8 and 6.1.1.4'
O O 0.0106 0.0060 'International Tables Vol C Tables 4.2.6.8 and 6.1.1.4'
S S 0.1246 0.1234 'International Tables Vol C Tables 4.2.6.8 and 6.1.1.4'

loop_
_geom_angle_atom_site_label_1
_geom_angle_atom_site_label_2
_geom_angle_atom_site_label_3
_geom_angle
C17 S1 C1 98.08(9)
C2 O2 C3 116.66(16)
C15 N11 C11 116.48(17)
C16 N12 N13 107.75(15)
C17 N13 N12 106.38(15)
C17 N14 C16 104.01(15)
C17 N14 C18 124.78(15)
C16 N14 C18 131.10(16)
C2 C1 S1 111.14(13)
C2 C1 H1A 109.4
S1 C1 H1A 109.4
C2 C1 H1B 109.4
S1 C1 H1B 109.4
H1A C1 H1B 108.0
O1 C2 O2 124.62(19)
O1 C2 C1 122.56(18)
O2 C2 C1 112.81(16)
O2 C3 H3A 109.5
O2 C3 H3B 109.5
H3A C3 H3B 109.5
O2 C3 H3C 109.5
H3A C3 H3C 109.5
H3B C3 H3C 109.5
N11 C11 C12 123.84(19)
N11 C11 H11 118.1
C12 C11 H11 118.1
C13 C12 C11 118.84(18)
C13 C12 H12 120.6
C11 C12 H12 120.6
C12 C13 C14 118.67(19)
C12 C13 H13 120.7
C14 C13 H13 120.7
C13 C14 C15 118.44(18)
C13 C14 H14 120.8
C15 C14 H14 120.8
N11 C15 C14 123.71(18)
N11 C15 C16 117.02(16)
C14 C15 C16 119.25(17)
N12 C16 N14 110.30(16)
N12 C16 C15 123.72(17)
N14 C16 C15 125.93(17)
N13 C17 N14 111.55(17)
N13 C17 S1 127.44(15)
N14 C17 S1 121.01(14)
C19 C18 C113 121.59(17)
C19 C18 N14 118.59(17)
C113 C18 N14 119.78(17)
C18 C19 C110 119.29(19)
C18 C19 H19 120.4
C110 C19 H19 120.4
C19 C110 C111 120.23(19)
C19 C110 H110 119.9
C111 C110 H110 119.9
C112 C111 C110 119.70(18)
C112 C111 H111 120.1
C110 C111 H111 120.1
C111 C112 C113 120.68(18)
C111 C112 H112 119.7
C113 C112 H112 119.7
C18 C113 C112 118.50(18)
C18 C113 H113 120.7
C112 C113 H113 120.7

loop_
_geom_bond_atom_site_label_1
_geom_bond_atom_site_label_2
_geom_bond_distance
S1 C17 1.743(2)
S1 C1 1.8128(19)
O1 C2 1.200(2)
O2 C2 1.330(2)
O2 C3 1.465(2)
N11 C15 1.342(2)
N11 C11 1.343(2)
N12 C16 1.313(2)
N12 N13 1.395(2)
N13 C17 1.312(2)
N14 C17 1.369(2)
N14 C16 1.379(2)
N14 C18 1.445(2)
C1 C2 1.509(3)
C1 H1A 0.9900
C1 H1B 0.9900
C3 H3A 0.9800
C3 H3B 0.9800
C3 H3C 0.9800
C11 C12 1.385(3)
C11 H11 0.9500
C12 C13 1.383(3)
C12 H12 0.9500
C13 C14 1.384(3)
C13 H13 0.9500
C14 C15 1.396(3)
C14 H14 0.9500
C15 C16 1.470(3)
C18 C19 1.382(3)
C18 C113 1.383(3)
C19 C110 1.384(3)
C19 H19 0.9500
C110 C111 1.389(3)
C110 H110 0.9500
C111 C112 1.385(3)
C111 H111 0.9500
C112 C113 1.393(3)
C112 H112 0.9500
C113 H113 0.9500

loop_
_geom_hbond_atom_site_label_D
_geom_hbond_atom_site_label_H
_geom_hbond_atom_site_label_A
_geom_hbond_site_symmetry_A
_geom_hbond_distance_DH
_geom_hbond_distance_HA
_geom_hbond_distance_DA
_geom_hbond_angle_DHA
C11 H11 S1 4_666 0.95 2.99 3.757(2) 138.4
C11 H11 O2 4_666 0.95 2.48 3.399(2) 162.5
C19 H19 N11 1_455 0.95 2.62 3.538(3) 162.0
C113 H113 S1 1_655 0.95 2.92 3.835(2) 162.4

loop_
_geom_torsion_atom_site_label_1
_geom_torsion_atom_site_label_2
_geom_torsion_atom_site_label_3
_geom_torsion_atom_site_label_4
_geom_torsion
C16 N12 N13 C17 -0.4(2)
C17 S1 C1 C2 -175.66(15)
C3 O2 C2 O1 -6.4(3)
C3 O2 C2 C1 173.89(18)
S1 C1 C2 O1 168.67(18)
S1 C1 C2 O2 -11.6(2)
C15 N11 C11 C12 -0.7(3)
N11 C11 C12 C13 -0.6(3)
C11 C12 C13 C14 1.2(3)
C12 C13 C14 C15 -0.5(3)
C11 N11 C15 C14 1.4(3)
C11 N11 C15 C16 179.86(17)
C13 C14 C15 N11 -0.9(3)
C13 C14 C15 C16 -179.26(17)
N13 N12 C16 N14 0.0(2)
N13 N12 C16 C15 177.35(17)
C17 N14 C16 N12 0.4(2)
C18 N14 C16 N12 -175.92(18)
C17 N14 C16 C15 -176.91(18)
C18 N14 C16 C15 6.8(3)
N11 C15 C16 N12 -154.95(19)
C14 C15 C16 N12 23.5(3)
N11 C15 C16 N14 22.0(3)
C14 C15 C16 N14 -159.50(18)
N12 N13 C17 N14 0.6(2)
N12 N13 C17 S1 -179.63(15)
C16 N14 C17 N13 -0.6(2)
C18 N14 C17 N13 175.96(17)
C16 N14 C17 S1 179.61(14)
C18 N14 C17 S1 -3.8(3)
C1 S1 C17 N13 5.5(2)
C1 S1 C17 N14 -174.82(16)
C17 N14 C18 C19 71.1(2)
C16 N14 C18 C19 -113.3(2)
C17 N14 C18 C113 -106.7(2)
C16 N14 C18 C113 69.0(3)
C113 C18 C19 C110 -0.9(3)
N14 C18 C19 C110 -178.61(17)
C18 C19 C110 C111 0.8(3)
C19 C110 C111 C112 -0.4(3)
C110 C111 C112 C113 -0.1(3)
C19 C18 C113 C112 0.5(3)
N14 C18 C113 C112 178.18(16)
C111 C112 C113 C18 0.0(3)

_cod_database_fobs_code 2021663
